data_7712573
loop_
_publ_author_name
'Nasiri Sovari, Sara'
'Kolly, Isabelle'
'Schindler, Kevin'
'Djuri\'c, Ana'
'Srdi\'c-Raji\'c, Tatjana'
'Crochet, Aurelien'
'Pavic, Aleksandar'
'Zobi, Fabio'

_publ_section_title
;
 Synthesis, characterization, and in vivo evaluation of the anticancer
 activity of a series of 5- and 6-(halomethyl)-2,2'-bipyridine rhenium
 tricarbonyl complexes.
;
_journal_name_full 'Dalton Transactions'
_journal_paper_doi 10.1039/D2DT04041G
_journal_year 2023
_chemical_formula_moiety 'C14 H8 Br F2 N2 O3 Re'
_chemical_formula_sum 'C14 H8 Br F2 N2 O3 Re'
_chemical_formula_weight 556.33
_space_group_crystal_system orthorhombic
_space_group_IT_number 29
_space_group_name_Hall 'P 2c -2ac'
_space_group_name_H-M_alt 'P c a 21'
_atom_sites_solution_hydrogens geom
_atom_sites_solution_primary dual
_audit_creation_date 2020-11-26
_audit_creation_method
;
Olex2 1.3
(compiled 2020.07.31 svn.rc2a77460 for OlexSys, GUI svn.r6145)
;
_audit_update_record
;
2021-06-18 deposited with the CCDC.	2023-03-09 downloaded from the CCDC.
;
_cell_angle_alpha 90
_cell_angle_beta 90
_cell_angle_gamma 90
_cell_formula_units_Z 4
_cell_length_a 14.1812(2)
_cell_length_b 7.88910(10)
_cell_length_c 13.6693(2)
_cell_measurement_reflns_used 84909
_cell_measurement_temperature 200(2)
_cell_measurement_theta_max 68.33
_cell_measurement_theta_min 4.49
_cell_volume 1529.28(4)
_computing_molecular_graphics 'Olex2 1.3 (Dolomanov et al., 2009)'
_computing_publication_material 'Olex2 1.3 (Dolomanov et al., 2009)'
_computing_structure_refinement 'SHELXL 2017/1 (Sheldrick, 2015)'
_computing_structure_solution 'SHELXT 2018/2 (Sheldrick, 2018)'
_diffrn_ambient_temperature 200(2)
_diffrn_detector Pilatus300K
_diffrn_detector_area_resol_mean 5.81
_diffrn_detector_type 'Dectris Pilatus 300K'
_diffrn_measured_fraction_theta_full 0.971
_diffrn_measured_fraction_theta_max 0.971
_diffrn_measurement_device 'Eulerian 4-circle diffractometer'
_diffrn_measurement_device_type 'STOE STADIVARI'
_diffrn_measurement_method 'rotation method, \w scans'
_diffrn_radiation_collimation '1.2 mm, 0.6 diameter'
_diffrn_radiation_monochromator 'Graded multilayer mirror'
_diffrn_radiation_probe x-ray
_diffrn_radiation_type 'Cu K\a'
_diffrn_radiation_wavelength 1.54186
_diffrn_reflns_av_R_equivalents 0.0135
_diffrn_reflns_av_unetI/netI 0.0044
_diffrn_reflns_Laue_measured_fraction_full 0.971
_diffrn_reflns_Laue_measured_fraction_max 0.971
_diffrn_reflns_limit_h_max 16
_diffrn_reflns_limit_h_min -16
_diffrn_reflns_limit_k_max 9
_diffrn_reflns_limit_k_min -9
_diffrn_reflns_limit_l_max 15
_diffrn_reflns_limit_l_min -10
_diffrn_reflns_number 32442
_diffrn_reflns_point_group_measured_fraction_full 0.705
_diffrn_reflns_point_group_measured_fraction_max 0.704
_diffrn_reflns_theta_full 67.683
_diffrn_reflns_theta_max 67.683
_diffrn_reflns_theta_min 5.608
_diffrn_source 'Primux 100 micro'
_exptl_absorpt_coefficient_mu 18.968
_exptl_absorpt_correction_T_max 0.16
_exptl_absorpt_correction_T_min 0.0517
_exptl_absorpt_correction_type multi-scan
_exptl_absorpt_process_details
;
STOE X-Red32, absorption correction by Gaussian integration, analogous to
P. Coppens, "The Evaluation of Absorption and Extinction in Single-Crystal
Structure Analysis", published in: F. R. Ahmed (Editor), "Crystallographic
Computing", Munksgaard, Copenhagen (1970), 255 - 270. Afterwards scaling of
reflection intensities was performed within STOE LANA. J. Koziskova, F. Hahn,
J. Richter, J. Kozisek, Acta Chimica Slovaca, vol. 9, no. 2, 2016, pp. 136-140.
;
_exptl_crystal_colour yellow
_exptl_crystal_colour_primary yellow
_exptl_crystal_density_diffrn 2.416
_exptl_crystal_description hexagonal
_exptl_crystal_F_000 1032
_exptl_crystal_recrystallization_method 'layering of DCM and pentane'
_exptl_crystal_size_max 0.4
_exptl_crystal_size_mid 0.21
_exptl_crystal_size_min 0.11
_refine_diff_density_max 0.792
_refine_diff_density_min -0.633
_refine_diff_density_rms 0.083
_refine_ls_abs_structure_details
;
 Flack x determined using 542 quotients [(I+)-(I-)]/[(I+)+(I-)]
 (Parsons, Flack and Wagner, Acta Cryst. B69 (2013) 249-259).
;
_refine_ls_abs_structure_Flack -0.028(7)
_refine_ls_extinction_coef 0.00106(4)
_refine_ls_extinction_expression Fc^*^=kFc[1+0.001xFc^2^\l^3^/sin(2\q)]^-1/4^
_refine_ls_extinction_method 'SHELXL-2017/1 (Sheldrick 2017)'
_refine_ls_goodness_of_fit_ref 1.231
_refine_ls_hydrogen_treatment constr
_refine_ls_matrix_type full
_refine_ls_number_parameters 209
_refine_ls_number_reflns 1961
_refine_ls_number_restraints 1
_refine_ls_restrained_S_all 1.230
_refine_ls_R_factor_all 0.0147
_refine_ls_R_factor_gt 0.0147
_refine_ls_shift/su_max 0.002
_refine_ls_shift/su_mean 0.000
_refine_ls_structure_factor_coef Fsqd
_refine_ls_weighting_details 'w=1/[\s^2^(Fo^2^)+(0.0227P)^2^+1.6321P] where P=(Fo^2^+2Fc^2^)/3'
_refine_ls_weighting_scheme calc
_refine_ls_wR_factor_gt 0.0387
_refine_ls_wR_factor_ref 0.0387
_reflns_Friedel_coverage 0.385
_reflns_Friedel_fraction_full 0.411
_reflns_Friedel_fraction_max 0.411
_reflns_number_gt 1961
_reflns_number_total 1961
_reflns_threshold_expression 'I > 2\s(I)'
_cod_data_source_file d2dt04041g2.cif
_cod_data_source_block o-ref2
_cod_database_code 7712573
_shelx_shelxl_version_number 2017/1
_shelx_space_group_comment
;
The symmetry employed for this shelxl refinement is uniquely defined
by the following loop, which should always be used as a source of
symmetry information in preference to the above space-group names.
They are only intended as comments.
;
_olex2_refinement_description
;
1. Fixed Uiso
 At 1.2 times of:
  All C(H) groups
2.a Ternary CH refined with riding coordinates:
 C11(H11)
2.b Aromatic/amide H refined with riding coordinates:
 C1(H1), C2(H2), C3(H3), C4(H4), C7(H7), C8(H8), C9(H9)
;
_olex2_exptl_crystal_mounting_method 'mounted on loop with oil'
_olex2_submission_special_instructions 'No special instructions were received'

loop_
_space_group_symop_operation_xyz
'x, y, z'
'-x, -y, z+1/2'
'x+1/2, -y, z'
'-x+1/2, y, z+1/2'

loop_
_atom_site_label
_atom_site_type_symbol
_atom_site_fract_x
_atom_site_fract_y
_atom_site_fract_z
_atom_site_U_iso_or_equiv
_atom_site_adp_type
_atom_site_occupancy
_atom_site_site_symmetry_order
_atom_site_calc_flag
_atom_site_refinement_flags_posn
_atom_site_refinement_flags_adp
_atom_site_refinement_flags_occupancy
_atom_site_disorder_assembly
_atom_site_disorder_group
Re1 Re 0.76016(2) 0.40694(2) 0.45871(4) 0.02097(10) Uani 1 1 d . . . . .
Br1 Br 0.83490(4) 0.25755(8) 0.61101(5) 0.03155(16) Uani 1 1 d . . . . .
F1 F 0.5603(3) -0.0300(6) 0.3358(3) 0.0539(11) Uani 1 1 d . . . . .
F2 F 0.7002(3) -0.0515(5) 0.3989(3) 0.0475(10) Uani 1 1 d . . . . .
O1 O 0.6585(4) 0.5869(5) 0.2918(4) 0.0419(12) Uani 1 1 d . . . . .
O2 O 0.9406(3) 0.6077(6) 0.4186(4) 0.0488(12) Uani 1 1 d . . . . .
O3 O 0.8559(3) 0.1552(6) 0.3192(4) 0.0474(12) Uani 1 1 d . . . . .
N1 N 0.6998(4) 0.5760(6) 0.5656(4) 0.0224(12) Uani 1 1 d . . . . .
N2 N 0.6288(3) 0.2793(5) 0.5084(3) 0.0211(9) Uani 1 1 d . . . . .
C1 C 0.7339(4) 0.7315(7) 0.5873(5) 0.0275(14) Uani 1 1 d . . . . .
H1 H 0.785873 0.770891 0.552564 0.033 Uiso 1 1 calc R U . . .
C2 C 0.6957(4) 0.8340(7) 0.6578(5) 0.0330(13) Uani 1 1 d . . . . .
H2 H 0.721123 0.940375 0.670682 0.040 Uiso 1 1 calc R U . . .
C3 C 0.6186(5) 0.7757(7) 0.7093(5) 0.0368(14) Uani 1 1 d . . . . .
H3 H 0.591306 0.842753 0.757576 0.044 Uiso 1 1 calc R U . . .
C4 C 0.5822(4) 0.6174(7) 0.6888(5) 0.0317(14) Uani 1 1 d . . . . .
H4 H 0.529748 0.577244 0.722459 0.038 Uiso 1 1 calc R U . . .
C5 C 0.6252(4) 0.5183(6) 0.6168(4) 0.0236(11) Uani 1 1 d . . . . .
C6 C 0.5888(4) 0.3500(7) 0.5874(4) 0.0229(11) Uani 1 1 d . . . . .
C7 C 0.5162(4) 0.2720(8) 0.6389(4) 0.0310(13) Uani 1 1 d . . . . .
H7 H 0.491101 0.322988 0.694409 0.037 Uiso 1 1 calc R U . . .
C8 C 0.4817(4) 0.1175(7) 0.6066(5) 0.0340(13) Uani 1 1 d . . . . .
H8 H 0.434133 0.061901 0.640649 0.041 Uiso 1 1 calc R U . . .
C9 C 0.5194(4) 0.0484(7) 0.5231(5) 0.0303(13) Uani 1 1 d . . . . .
H9 H 0.496319 -0.053733 0.498895 0.036 Uiso 1 1 calc R U . . .
C10 C 0.5920(3) 0.1318(6) 0.4750(5) 0.0235(12) Uani 1 1 d . . . . .
C11 C 0.6301(4) 0.0601(7) 0.3805(5) 0.0303(13) Uani 1 1 d . . . . .
H11 H 0.652560 0.151299 0.337775 0.036 Uiso 1 1 calc R U . . .
C12 C 0.6972(5) 0.5174(7) 0.3528(5) 0.0257(14) Uani 1 1 d . . . . .
C13 C 0.8724(4) 0.5344(7) 0.4338(4) 0.0322(14) Uani 1 1 d . . . . .
C14 C 0.8162(4) 0.2448(7) 0.3706(5) 0.0301(14) Uani 1 1 d . . . . .

loop_
_atom_site_aniso_label
_atom_site_aniso_U_11
_atom_site_aniso_U_22
_atom_site_aniso_U_33
_atom_site_aniso_U_23
_atom_site_aniso_U_13
_atom_site_aniso_U_12
Re1 0.01894(12) 0.02200(13) 0.02198(15) -0.00210(15) 0.0004(2) -0.00095(7)
Br1 0.0296(3) 0.0324(3) 0.0327(3) 0.0010(3) -0.0064(3) 0.0072(2)
F1 0.056(2) 0.060(3) 0.046(2) -0.023(2) -0.003(2) -0.023(2)
F2 0.053(2) 0.0361(18) 0.054(3) -0.0029(19) 0.007(2) 0.0109(18)
O1 0.055(3) 0.041(3) 0.030(3) 0.004(2) -0.010(3) 0.004(2)
O2 0.037(3) 0.067(3) 0.042(3) -0.006(2) 0.002(2) -0.027(2)
O3 0.041(3) 0.049(3) 0.052(3) -0.016(3) 0.013(3) 0.003(2)
N1 0.023(3) 0.018(2) 0.026(3) 0.0013(18) -0.004(2) 0.0013(18)
N2 0.017(2) 0.021(2) 0.025(2) 0.0022(18) -0.0053(18) -0.0017(16)
C1 0.030(3) 0.024(3) 0.029(4) -0.001(3) -0.003(2) -0.001(2)
C2 0.039(3) 0.025(3) 0.035(3) -0.006(3) -0.006(3) 0.004(2)
C3 0.044(3) 0.031(3) 0.036(3) -0.007(3) 0.002(3) 0.012(3)
C4 0.027(3) 0.035(3) 0.033(4) -0.002(3) 0.002(3) 0.006(2)
C5 0.021(3) 0.026(3) 0.023(3) -0.003(3) -0.005(2) 0.002(2)
C6 0.019(2) 0.026(2) 0.024(3) 0.005(2) -0.003(2) 0.004(2)
C7 0.024(3) 0.040(3) 0.029(3) -0.002(2) 0.000(3) -0.003(2)
C8 0.024(3) 0.038(3) 0.040(3) 0.011(3) 0.000(3) -0.007(2)
C9 0.030(3) 0.024(2) 0.037(4) 0.000(3) -0.006(3) -0.008(2)
C10 0.024(2) 0.022(2) 0.024(3) 0.001(3) -0.007(3) -0.0033(18)
C11 0.031(3) 0.026(3) 0.034(3) -0.007(3) -0.005(3) -0.007(2)
C12 0.027(3) 0.022(3) 0.028(3) -0.003(2) 0.003(3) -0.001(2)
C13 0.031(3) 0.037(3) 0.028(4) -0.002(2) -0.003(2) -0.002(2)
C14 0.024(3) 0.034(3) 0.032(4) -0.006(3) -0.001(3) -0.002(2)

loop_
_atom_type_symbol
_atom_type_description
_atom_type_scat_dispersion_real
_atom_type_scat_dispersion_imag
_atom_type_scat_source
C C 0.0181 0.0091 'International Tables Vol C Tables 4.2.6.8 and 6.1.1.4'
H H 0.0000 0.0000 'International Tables Vol C Tables 4.2.6.8 and 6.1.1.4'
Br Br -0.6763 1.2805 'International Tables Vol C Tables 4.2.6.8 and 6.1.1.4'
F F 0.0727 0.0534 'International Tables Vol C Tables 4.2.6.8 and 6.1.1.4'
N N 0.0311 0.0180 'International Tables Vol C Tables 4.2.6.8 and 6.1.1.4'
O O 0.0492 0.0322 'International Tables Vol C Tables 4.2.6.8 and 6.1.1.4'
Re Re -5.2083 5.8923 'International Tables Vol C Tables 4.2.6.8 and 6.1.1.4'

loop_
_geom_angle_atom_site_label_1
_geom_angle_atom_site_label_2
_geom_angle_atom_site_label_3
_geom_angle
_geom_angle_site_symmetry_1
_geom_angle_site_symmetry_3
_geom_angle_publ_flag
N1 Re1 Br1 84.27(13) . . ?
N1 Re1 N2 74.94(18) . . ?
N2 Re1 Br1 83.81(11) . . ?
C12 Re1 Br1 175.79(19) . . ?
C12 Re1 N1 92.6(2) . . ?
C12 Re1 N2 92.7(2) . . ?
C12 Re1 C13 90.8(2) . . ?
C12 Re1 C14 91.3(3) . . ?
C13 Re1 Br1 92.37(17) . . ?
C13 Re1 N1 97.2(2) . . ?
C13 Re1 N2 171.6(2) . . ?
C13 Re1 C14 84.0(2) . . ?
C14 Re1 Br1 91.79(19) . . ?
C14 Re1 N1 175.9(2) . . ?
C14 Re1 N2 103.6(2) . . ?
C1 N1 Re1 124.6(4) . . ?
C5 N1 Re1 117.0(4) . . ?
C5 N1 C1 118.3(5) . . ?
C6 N2 Re1 114.3(3) . . ?
C6 N2 C10 117.8(5) . . ?
C10 N2 Re1 127.5(4) . . ?
N1 C1 H1 118.4 . . ?
N1 C1 C2 123.2(6) . . ?
C2 C1 H1 118.4 . . ?
C1 C2 H2 120.8 . . ?
C1 C2 C3 118.4(6) . . ?
C3 C2 H2 120.8 . . ?
C2 C3 H3 120.2 . . ?
C2 C3 C4 119.7(6) . . ?
C4 C3 H3 120.2 . . ?
C3 C4 H4 120.5 . . ?
C3 C4 C5 119.1(6) . . ?
C5 C4 H4 120.5 . . ?
N1 C5 C4 121.3(5) . . ?
N1 C5 C6 115.8(5) . . ?
C4 C5 C6 122.8(5) . . ?
N2 C6 C5 116.4(5) . . ?
N2 C6 C7 122.5(5) . . ?
C7 C6 C5 121.1(5) . . ?
C6 C7 H7 120.4 . . ?
C8 C7 C6 119.3(6) . . ?
C8 C7 H7 120.4 . . ?
C7 C8 H8 120.8 . . ?
C9 C8 C7 118.5(6) . . ?
C9 C8 H8 120.8 . . ?
C8 C9 H9 120.2 . . ?
C8 C9 C10 119.6(5) . . ?
C10 C9 H9 120.2 . . ?
N2 C10 C9 122.2(5) . . ?
N2 C10 C11 118.2(5) . . ?
C9 C10 C11 119.6(5) . . ?
F1 C11 C10 108.6(5) . . ?
F1 C11 H11 110.5 . . ?
F2 C11 F1 106.2(5) . . ?
F2 C11 C10 110.4(6) . . ?
F2 C11 H11 110.5 . . ?
C10 C11 H11 110.5 . . ?
O1 C12 Re1 177.8(5) . . ?
O2 C13 Re1 178.6(6) . . ?
O3 C14 Re1 174.7(5) . . ?

loop_
_geom_bond_atom_site_label_1
_geom_bond_atom_site_label_2
_geom_bond_distance
_geom_bond_site_symmetry_2
_geom_bond_publ_flag
Re1 Br1 2.6165(8) . ?
Re1 N1 2.156(5) . ?
Re1 N2 2.224(4) . ?
Re1 C12 1.911(7) . ?
Re1 C13 1.914(6) . ?
Re1 C14 1.928(6) . ?
F1 C11 1.363(7) . ?
F2 C11 1.351(7) . ?
O1 C12 1.139(7) . ?
O2 C13 1.145(7) . ?
O3 C14 1.145(7) . ?
N1 C1 1.352(7) . ?
N1 C5 1.348(7) . ?
N2 C6 1.340(7) . ?
N2 C10 1.355(6) . ?
C1 H1 0.9300 . ?
C1 C2 1.370(9) . ?
C2 H2 0.9300 . ?
C2 C3 1.379(9) . ?
C3 H3 0.9300 . ?
C3 C4 1.381(8) . ?
C4 H4 0.9300 . ?
C4 C5 1.397(8) . ?
C5 C6 1.480(7) . ?
C6 C7 1.391(8) . ?
C7 H7 0.9300 . ?
C7 C8 1.386(8) . ?
C8 H8 0.9300 . ?
C8 C9 1.373(9) . ?
C9 H9 0.9300 . ?
C9 C10 1.388(8) . ?
C10 C11 1.510(9) . ?
C11 H11 0.9800 . ?

loop_
_geom_torsion_atom_site_label_1
_geom_torsion_atom_site_label_2
_geom_torsion_atom_site_label_3
_geom_torsion_atom_site_label_4
_geom_torsion
_geom_torsion_site_symmetry_1
_geom_torsion_site_symmetry_2
_geom_torsion_site_symmetry_3
_geom_torsion_site_symmetry_4
_geom_torsion_publ_flag
Re1 N1 C1 C2 -177.9(5) . . . . ?
Re1 N1 C5 C4 178.9(4) . . . . ?
Re1 N1 C5 C6 -4.9(6) . . . . ?
Re1 N2 C6 C5 12.1(6) . . . . ?
Re1 N2 C6 C7 -168.7(4) . . . . ?
Re1 N2 C10 C9 168.0(4) . . . . ?
Re1 N2 C10 C11 -13.8(7) . . . . ?
N1 C1 C2 C3 0.0(10) . . . . ?
N1 C5 C6 N2 -5.1(7) . . . . ?
N1 C5 C6 C7 175.6(5) . . . . ?
N2 C6 C7 C8 -1.8(8) . . . . ?
N2 C10 C11 F1 -150.7(5) . . . . ?
N2 C10 C11 F2 93.4(6) . . . . ?
C1 N1 C5 C4 1.6(8) . . . . ?
C1 N1 C5 C6 177.8(5) . . . . ?
C1 C2 C3 C4 0.0(9) . . . . ?
C2 C3 C4 C5 0.8(9) . . . . ?
C3 C4 C5 N1 -1.7(9) . . . . ?
C3 C4 C5 C6 -177.6(5) . . . . ?
C4 C5 C6 N2 171.0(5) . . . . ?
C4 C5 C6 C7 -8.2(8) . . . . ?
C5 N1 C1 C2 -0.8(9) . . . . ?
C5 C6 C7 C8 177.5(5) . . . . ?
C6 N2 C10 C9 -4.2(8) . . . . ?
C6 N2 C10 C11 174.1(5) . . . . ?
C6 C7 C8 C9 -1.4(9) . . . . ?
C7 C8 C9 C10 1.7(9) . . . . ?
C8 C9 C10 N2 1.1(9) . . . . ?
C8 C9 C10 C11 -177.1(5) . . . . ?
C9 C10 C11 F1 27.6(7) . . . . ?
C9 C10 C11 F2 -88.4(6) . . . . ?
C10 N2 C6 C5 -174.8(5) . . . . ?
C10 N2 C6 C7 4.5(7) . . . . ?
